data_7035540
loop_
_publ_author_name
'Ghosh, Raja'
'Pedicini, Anthony F.'
'Rao, Purna Chandra'
'Asha, K. S.'
'Reber, Arthur C.'
'Mandal, Sukhendu'

_publ_section_title
;
 The effect of cluster size on the optical band gap energy of Zn-based
 metal-organic frameworks.
;
_journal_issue 30
_journal_name_full 'Dalton transactions (Cambridge, England : 2003)'
_journal_page_first 13464
_journal_page_last 13468
_journal_paper_doi 10.1039/c5dt02132d
_journal_volume 44
_journal_year 2015
_chemical_formula_sum 'C18.5 H15 N1.5 O7.5 S Zn'
_chemical_formula_weight 475.75
_chemical_name_common zinccarboxylate
_chemical_name_systematic
;
 ?
;
_space_group_crystal_system monoclinic
_space_group_IT_number 15
_space_group_name_Hall '-C 2yc'
_space_group_name_H-M_alt 'C 1 2/c 1'
_symmetry_space_group_name_Hall '-C 2yc'
_symmetry_space_group_name_H-M 'C 1 2/c 1'
_atom_sites_solution_hydrogens geom
_atom_sites_solution_primary direct
_atom_sites_solution_secondary difmap
_audit_creation_method SHELXL-2014
_audit_update_record
;
2015-03-09 deposited with the CCDC.
2015-06-24 downloaded from the CCDC.
;
_cell_angle_alpha 90
_cell_angle_beta 126.3350(10)
_cell_angle_gamma 90
_cell_formula_units_Z 8
_cell_length_a 22.2749(7)
_cell_length_b 12.7253(4)
_cell_length_c 17.7334(9)
_cell_measurement_temperature 298(2)
_cell_volume 4049.3(3)
_computing_cell_refinement 'Bruker SMART'
_computing_data_collection 'Bruker SMART'
_computing_data_reduction 'Bruker SAINT'
_computing_molecular_graphics 'Bruker SHELXTL'
_computing_publication_material 'Bruker SHELXTL'
_computing_structure_refinement 'SHELXL-2014 (Sheldrick, 2014)'
_computing_structure_solution 'SHELXS-97 (Sheldrick, 1990)'
_diffrn_ambient_temperature 298(2)
_diffrn_measured_fraction_theta_full 0.999
_diffrn_measured_fraction_theta_max 0.978
_diffrn_measurement_device_type 'CCD area detector'
_diffrn_measurement_method 'phi and omega scans'
_diffrn_radiation_type MoK\a
_diffrn_radiation_wavelength 0.71073
_diffrn_reflns_av_R_equivalents 0.0282
_diffrn_reflns_av_unetI/netI 0.0303
_diffrn_reflns_Laue_measured_fraction_full 0.999
_diffrn_reflns_Laue_measured_fraction_max 0.978
_diffrn_reflns_limit_h_max 29
_diffrn_reflns_limit_h_min -29
_diffrn_reflns_limit_k_max 16
_diffrn_reflns_limit_k_min -14
_diffrn_reflns_limit_l_max 23
_diffrn_reflns_limit_l_min -23
_diffrn_reflns_number 17676
_diffrn_reflns_point_group_measured_fraction_full 0.999
_diffrn_reflns_point_group_measured_fraction_max 0.978
_diffrn_reflns_theta_full 25.242
_diffrn_reflns_theta_max 28.275
_diffrn_reflns_theta_min 2.852
_exptl_absorpt_coefficient_mu 1.361
_exptl_absorpt_correction_T_max 0.822
_exptl_absorpt_correction_T_min 0.773
_exptl_absorpt_correction_type empirical
_exptl_absorpt_process_details SADABS
_exptl_crystal_colour colorless
_exptl_crystal_density_diffrn 1.561
_exptl_crystal_description platelike
_exptl_crystal_F_000 1940
_exptl_crystal_size_max 0.200
_exptl_crystal_size_mid 0.150
_exptl_crystal_size_min 0.150
_refine_diff_density_max 0.408
_refine_diff_density_min -0.268
_refine_diff_density_rms 0.062
_refine_ls_extinction_method none
_refine_ls_goodness_of_fit_ref 1.052
_refine_ls_hydrogen_treatment none
_refine_ls_matrix_type full
_refine_ls_number_parameters 277
_refine_ls_number_reflns 4903
_refine_ls_number_restraints 0
_refine_ls_restrained_S_all 1.052
_refine_ls_R_factor_all 0.0508
_refine_ls_R_factor_gt 0.0330
_refine_ls_shift/su_max 0.001
_refine_ls_shift/su_mean 0.000
_refine_ls_structure_factor_coef Fsqd
_refine_ls_weighting_details 'w=1/[\s^2^(Fo^2^)+(0.0431P)^2^+3.8227P] where P=(Fo^2^+2Fc^2^)/3'
_refine_ls_weighting_scheme calc
_refine_ls_wR_factor_gt 0.0835
_refine_ls_wR_factor_ref 0.0913
_reflns_Friedel_coverage 0.000
_reflns_number_gt 3820
_reflns_number_total 4903
_reflns_threshold_expression 'I > 2\s(I)'
_cod_data_source_file c5dt02132d2.cif
_cod_data_source_block compound1
_cod_depositor_comments 'Adding full bibliography for 7035540--7035542.cif.'
_cod_original_formula_sum 'C18.50 H15 N1.50 O7.50 S Zn'
_cod_database_code 7035540
_shelx_space_group_comment
;
The symmetry employed for this shelxl refinement is uniquely defined
by the following loop, which should always be used as a source of
symmetry information in preference to the above space-group names.
They are only intended as comments.
;
_shelx_estimated_absorpt_t_min 0.773
_shelx_estimated_absorpt_t_max 0.822
_shelxl_version_number 2014-3

loop_
_space_group_symop_operation_xyz
'x, y, z'
'-x, y, -z+1/2'
'x+1/2, y+1/2, z'
'-x+1/2, y+1/2, -z+1/2'
'-x, -y, -z'
'x, -y, z-1/2'
'-x+1/2, -y+1/2, -z'
'x+1/2, -y+1/2, z-1/2'

loop_
_atom_site_label
_atom_site_type_symbol
_atom_site_fract_x
_atom_site_fract_y
_atom_site_fract_z
_atom_site_U_iso_or_equiv
_atom_site_adp_type
_atom_site_occupancy
_atom_site_site_symmetry_order
_atom_site_calc_flag
_atom_site_refinement_flags_posn
_atom_site_refinement_flags_adp
_atom_site_refinement_flags_occupancy
Zn1 Zn 0.05216(2) 0.52064(2) 0.10152(2) 0.03001(9) Uani 1 1 d . . .
S1 S 0.33493(3) 0.62963(4) -0.07966(4) 0.03658(14) Uani 1 1 d . . .
O1 O 0.09615(11) 0.58837(14) 0.22479(11) 0.0455(4) Uani 1 1 d . . .
O2 O -0.03919(10) 0.45915(15) 0.08347(14) 0.0479(4) Uani 1 1 d . . .
O3 O 0.12316(10) 0.56210(15) 0.07107(13) 0.0463(4) Uani 1 1 d . . .
O4 O 0.09448(10) 0.37191(13) 0.12711(12) 0.0448(4) Uani 1 1 d . . .
O5 O -0.01395(10) 0.65117(14) 0.02715(12) 0.0474(4) Uani 1 1 d . . .
O6 O 0.29885(10) 0.66774(14) -0.17318(13) 0.0501(5) Uani 1 1 d . . .
O7 O 0.39742(10) 0.68535(14) -0.00283(14) 0.0512(5) Uani 1 1 d . . .
C1 C 0.06419(13) 0.31835(18) 0.05380(17) 0.0370(5) Uani 1 1 d . . .
C2 C 0.12753(15) 0.6738(2) 0.24889(18) 0.0468(6) Uani 1 1 d . . .
H2 H 0.1450 0.7005 0.2164 0.056 Uiso 1 1 calc R U .
N1 N 0.13799(16) 0.72966(19) 0.31758(17) 0.0592(6) Uani 1 1 d . . .
C4 C 0.1785(3) 0.8295(3) 0.3459(3) 0.1060(16) Uani 1 1 d . . .
H4A H 0.1804 0.8588 0.3972 0.159 Uiso 1 1 calc R U .
H4B H 0.2283 0.8177 0.3650 0.159 Uiso 1 1 calc R U .
H4C H 0.1534 0.8776 0.2941 0.159 Uiso 1 1 calc R U .
C5 C 0.1073(3) 0.6971(4) 0.3668(3) 0.1077(16) Uani 1 1 d . . .
H5A H 0.1206 0.7475 0.4147 0.162 Uiso 1 1 calc R U .
H5B H 0.0540 0.6928 0.3234 0.162 Uiso 1 1 calc R U .
H5C H 0.1270 0.6295 0.3949 0.162 Uiso 1 1 calc R U .
C6 C 0.09075(13) 0.20655(18) 0.06283(16) 0.0351(5) Uani 1 1 d . . .
C7 C 0.04977(14) 0.1394(2) -0.01256(18) 0.0426(6) Uani 1 1 d . . .
H7 H 0.0065 0.1635 -0.0680 0.051 Uiso 1 1 calc R U .
C8 C 0.07251(15) 0.0366(2) -0.00638(18) 0.0432(6) Uani 1 1 d . . .
H8 H 0.0446 -0.0086 -0.0572 0.052 Uiso 1 1 calc R U .
C9 C 0.13687(13) 0.00160(17) 0.07567(17) 0.0340(5) Uani 1 1 d . . .
C10 C 0.17886(14) 0.0676(2) 0.15218(18) 0.0437(6) Uani 1 1 d . . .
H10 H 0.2222 0.0434 0.2074 0.052 Uiso 1 1 calc R U .
C11 C 0.15543(14) 0.1702(2) 0.14530(18) 0.0441(6) Uani 1 1 d . . .
H11 H 0.1832 0.2152 0.1963 0.053 Uiso 1 1 calc R U .
C12 C 0.10328(14) 0.56171(18) -0.01130(18) 0.0383(5) Uani 1 1 d . . .
C13 C 0.16127(13) 0.58452(18) -0.02713(17) 0.0356(5) Uani 1 1 d . . .
C14 C 0.14070(13) 0.5888(2) -0.11740(17) 0.0421(6) Uani 1 1 d . . .
H14 H 0.0908 0.5809 -0.1676 0.050 Uiso 1 1 calc R U .
C15 C 0.19330(13) 0.6046(2) -0.13441(17) 0.0408(5) Uani 1 1 d . . .
H15 H 0.1793 0.6071 -0.1953 0.049 Uiso 1 1 calc R U .
C16 C 0.26711(12) 0.61657(17) -0.05860(16) 0.0326(5) Uani 1 1 d . . .
C17 C 0.28866(13) 0.6143(2) 0.03206(17) 0.0429(6) Uani 1 1 d . . .
H17 H 0.3385 0.6227 0.0821 0.051 Uiso 1 1 calc R U .
C18 C 0.23555(14) 0.5994(2) 0.04784(18) 0.0433(6) Uani 1 1 d . . .
H18 H 0.2495 0.5993 0.1087 0.052 Uiso 1 1 calc R U .
O15 O 0.0000 -0.0473(5) 0.2500 0.161(3) Uani 1 2 d S T P
N2 N 0.0000 0.1268(4) 0.2500 0.0778(12) Uani 1 2 d S T P
C31 C 0.0289(10) 0.2102(9) 0.2201(11) 0.119(6) Uani 0.5 1 d . . P
C30 C 0.0000 0.0284(8) 0.2500 0.261(10) Uani 1 2 d S T P
C32 C 0.0468(7) 0.1518(10) 0.2231(7) 0.094(4) Uani 0.5 1 d . . P

loop_
_atom_site_aniso_label
_atom_site_aniso_U_11
_atom_site_aniso_U_22
_atom_site_aniso_U_33
_atom_site_aniso_U_23
_atom_site_aniso_U_13
_atom_site_aniso_U_12
Zn1 0.03492(14) 0.02701(14) 0.03121(14) -0.00060(10) 0.02130(11) 0.00087(11)
S1 0.0389(3) 0.0250(3) 0.0566(4) 0.0038(2) 0.0342(3) 0.0029(2)
O1 0.0654(11) 0.0360(9) 0.0358(9) -0.0033(7) 0.0303(9) -0.0037(9)
O2 0.0448(10) 0.0493(11) 0.0623(12) -0.0052(9) 0.0387(10) -0.0084(8)
O3 0.0512(10) 0.0468(10) 0.0560(11) 0.0052(8) 0.0400(9) 0.0015(9)
O4 0.0538(11) 0.0293(9) 0.0514(10) -0.0017(8) 0.0311(9) 0.0062(8)
O5 0.0600(11) 0.0359(10) 0.0513(10) 0.0125(8) 0.0358(10) 0.0180(8)
O6 0.0601(11) 0.0418(10) 0.0662(12) 0.0201(9) 0.0472(10) 0.0123(9)
O7 0.0425(10) 0.0321(9) 0.0817(13) -0.0090(9) 0.0383(10) -0.0069(8)
C1 0.0447(13) 0.0276(11) 0.0509(14) 0.0076(10) 0.0350(12) 0.0079(10)
C2 0.0586(16) 0.0433(15) 0.0429(13) -0.0022(11) 0.0324(13) -0.0024(13)
N1 0.0862(18) 0.0442(13) 0.0524(14) -0.0125(11) 0.0440(14) -0.0066(13)
C4 0.152(4) 0.071(3) 0.100(3) -0.043(2) 0.078(3) -0.044(3)
C5 0.183(5) 0.094(3) 0.097(3) -0.028(3) 0.111(3) -0.030(3)
C6 0.0414(12) 0.0277(11) 0.0447(13) 0.0041(9) 0.0302(11) 0.0057(10)
C7 0.0417(13) 0.0355(13) 0.0419(13) 0.0034(10) 0.0201(11) 0.0095(11)
C8 0.0436(13) 0.0343(13) 0.0447(14) -0.0029(10) 0.0224(12) 0.0035(11)
C9 0.0376(11) 0.0258(11) 0.0490(13) 0.0028(9) 0.0313(11) 0.0054(9)
C10 0.0414(13) 0.0379(14) 0.0427(13) 0.0026(11) 0.0199(11) 0.0112(11)
C11 0.0462(14) 0.0340(13) 0.0434(13) -0.0051(10) 0.0217(12) 0.0042(11)
C12 0.0447(13) 0.0273(11) 0.0546(15) 0.0013(10) 0.0358(13) 0.0020(10)
C13 0.0395(12) 0.0278(11) 0.0485(13) -0.0009(10) 0.0310(11) 0.0013(10)
C14 0.0331(12) 0.0495(15) 0.0445(13) -0.0051(11) 0.0235(11) -0.0063(11)
C15 0.0417(13) 0.0463(15) 0.0414(13) -0.0031(11) 0.0283(11) -0.0027(11)
C16 0.0343(11) 0.0249(10) 0.0470(13) -0.0007(9) 0.0286(10) 0.0017(9)
C17 0.0326(12) 0.0527(16) 0.0415(13) 0.0005(11) 0.0209(11) 0.0004(11)
C18 0.0442(13) 0.0492(15) 0.0411(13) 0.0018(11) 0.0278(12) 0.0013(12)
O15 0.177(6) 0.105(4) 0.118(5) 0.000 0.043(4) 0.000
N2 0.073(3) 0.087(3) 0.049(2) 0.000 0.023(2) 0.000
C31 0.127(11) 0.082(8) 0.117(9) 0.010(8) 0.056(8) -0.036(8)
C30 0.316(16) 0.079(6) 0.072(5) 0.000 -0.058(7) 0.000
C32 0.088(7) 0.124(10) 0.056(5) -0.004(6) 0.036(5) -0.046(8)

loop_
_atom_type_symbol
_atom_type_description
_atom_type_scat_dispersion_real
_atom_type_scat_dispersion_imag
_atom_type_scat_source
C C 0.0033 0.0016 'International Tables Vol C Tables 4.2.6.8 and 6.1.1.4'
H H 0.0000 0.0000 'International Tables Vol C Tables 4.2.6.8 and 6.1.1.4'
O O 0.0106 0.0060 'International Tables Vol C Tables 4.2.6.8 and 6.1.1.4'
N N 0.0061 0.0033 'International Tables Vol C Tables 4.2.6.8 and 6.1.1.4'
S S 0.1246 0.1234 'International Tables Vol C Tables 4.2.6.8 and 6.1.1.4'
Zn Zn 0.2839 1.4301 'International Tables Vol C Tables 4.2.6.8 and 6.1.1.4'

loop_
_geom_angle_atom_site_label_1
_geom_angle_atom_site_label_2
_geom_angle_atom_site_label_3
_geom_angle
_geom_angle_site_symmetry_1
_geom_angle_site_symmetry_3
O1 Zn1 O2 97.84(8) . .
O1 Zn1 O3 103.12(8) . .
O2 Zn1 O3 158.88(8) . .
O1 Zn1 O4 107.21(7) . .
O2 Zn1 O4 88.01(8) . .
O3 Zn1 O4 88.28(7) . .
O1 Zn1 O5 93.06(7) . .
O2 Zn1 O5 86.62(8) . .
O3 Zn1 O5 89.67(7) . .
O4 Zn1 O5 159.56(7) . .
O1 Zn1 Zn1 159.68(6) . 5_565
O2 Zn1 Zn1 75.35(6) . 5_565
O3 Zn1 Zn1 84.01(5) . 5_565
O4 Zn1 Zn1 91.85(5) . 5_565
O5 Zn1 Zn1 67.71(5) . 5_565
O7 S1 O6 119.76(12) . .
O7 S1 C16 108.46(11) . .
O6 S1 C16 108.26(11) . .
O7 S1 C9 107.89(11) . 7
O6 S1 C9 107.94(11) . 7
C16 S1 C9 103.32(10) . 7
C2 O1 Zn1 125.24(17) . .
C12 O2 Zn1 132.25(17) 5_565 .
C12 O3 Zn1 121.31(17) . .
C1 O4 Zn1 112.32(15) . .
C1 O5 Zn1 142.08(17) 5_565 .
O5 C1 O4 126.0(2) 5_565 .
O5 C1 C6 116.2(2) 5_565 .
O4 C1 C6 117.7(2) . .
O1 C2 N1 123.9(3) . .
C2 N1 C5 121.2(3) . .
C2 N1 C4 121.7(3) . .
C5 N1 C4 117.1(3) . .
C7 C6 C11 119.5(2) . .
C7 C6 C1 119.1(2) . .
C11 C6 C1 121.4(2) . .
C6 C7 C8 120.5(2) . .
C9 C8 C7 119.5(2) . .
C8 C9 C10 121.0(2) . .
C8 C9 S1 117.99(18) . 7
C10 C9 S1 121.02(18) . 7
C11 C10 C9 119.0(2) . .
C10 C11 C6 120.5(2) . .
O3 C12 O2 126.3(2) . 5_565
O3 C12 C13 117.9(2) . .
O2 C12 C13 115.7(2) 5_565 .
C14 C13 C18 119.5(2) . .
C14 C13 C12 119.5(2) . .
C18 C13 C12 121.0(2) . .
C13 C14 C15 121.0(2) . .
C16 C15 C14 118.4(2) . .
C17 C16 C15 121.5(2) . .
C17 C16 S1 119.88(18) . .
C15 C16 S1 118.54(18) . .
C16 C17 C18 119.4(2) . .
C17 C18 C13 120.1(2) . .
C30 N2 C32 103.0(6) . .
C30 N2 C32 103.0(6) . 2
C32 N2 C32 154.1(12) . 2
C30 N2 C31 135.3(7) . .
C32 N2 C31 33.0(8) . .
C32 N2 C31 121.3(10) 2 .
C30 N2 C31 135.3(7) . 2
C32 N2 C31 121.3(10) . 2
C32 N2 C31 33.0(8) 2 2
C31 N2 C31 89.4(13) . 2
C32 C31 N2 68.4(14) . .
O15 C30 N2 180.0 . .
C31 C32 N2 78.5(19) . .

loop_
_geom_bond_atom_site_label_1
_geom_bond_atom_site_label_2
_geom_bond_distance
_geom_bond_site_symmetry_2
Zn1 O1 1.9857(16) .
Zn1 O2 2.0207(17) .
Zn1 O3 2.0207(17) .
Zn1 O4 2.0420(16) .
Zn1 O5 2.0894(16) .
Zn1 Zn1 2.9539(5) 5_565
S1 O7 1.4315(19) .
S1 O6 1.4324(19) .
S1 C16 1.766(2) .
S1 C9 1.771(2) 7
O1 C2 1.224(3) .
O2 C12 1.257(3) 5_565
O3 C12 1.250(3) .
O4 C1 1.253(3) .
O5 C1 1.249(3) 5_565
C1 O5 1.249(3) 5_565
C1 C6 1.512(3) .
C2 N1 1.307(3) .
N1 C5 1.452(4) .
N1 C4 1.465(4) .
C6 C7 1.380(3) .
C6 C11 1.390(3) .
C7 C8 1.384(3) .
C8 C9 1.378(3) .
C9 C10 1.385(4) .
C9 S1 1.771(2) 7
C10 C11 1.384(3) .
C12 O2 1.257(3) 5_565
C12 C13 1.504(3) .
C13 C14 1.381(3) .
C13 C18 1.391(3) .
C14 C15 1.387(3) .
C15 C16 1.384(3) .
C16 C17 1.379(3) .
C17 C18 1.381(3) .
O15 C30 0.962(9) .
N2 C30 1.253(10) .
N2 C32 1.415(12) .
N2 C32 1.415(12) 2
N2 C31 1.491(14) .
N2 C31 1.491(14) 2
C31 C32 0.829(18) .
